data_2201993
loop_
_publ_author_name
'Wen-Rui Yao'
'Ze-Hua Liu'
'Qian-Feng Zhang'

_publ_section_title Chloro(\h^6^-<i>p</i>-cymene)(diethyldithiocarbamato-\k^2^<i>S,S</i>)ruthenium(II)
_journal_issue 5
_journal_name_full 'Acta Crystallographica Section E'
_journal_page_first m303
_journal_page_last m305
_journal_paper_doi 10.1107/S1600536803008079
_journal_volume 59
_journal_year 2003
_chemical_formula_iupac '[Ru (C5 H10 N S2) Cl (C10 H14)]'
_chemical_formula_moiety 'C15 H24 Cl N Ru S2'
_chemical_formula_sum 'C15 H24 Cl N Ru S2'
_chemical_formula_weight 418.99
_chemical_name_systematic ?
_space_group_IT_number 2
_symmetry_cell_setting triclinic
_symmetry_space_group_name_Hall '-P 1'
_symmetry_space_group_name_H-M 'P -1'
_atom_sites_solution_hydrogens geom
_atom_sites_solution_primary direct
_atom_sites_solution_secondary difmap
_audit_creation_method SHELXL-97
_cell_angle_alpha 100.5480(10)
_cell_angle_beta 111.3120(10)
_cell_angle_gamma 103.6200(10)
_cell_formula_units_Z 2
_cell_length_a 9.8886(5)
_cell_length_b 10.0266(5)
_cell_length_c 10.9300(5)
_cell_measurement_reflns_used 5443
_cell_measurement_temperature 294(2)
_cell_measurement_theta_max 28.28
_cell_measurement_theta_min 2.19
_cell_volume 937.01(8)
_computing_cell_refinement SMART
_computing_data_collection 'SMART (Bruker, 1998)'
_computing_data_reduction 'SAINT-Plus (Bruker, 1998)'
_computing_molecular_graphics 'SHELXTL (Sheldrick, 1997b)'
_computing_publication_material SHELXTL
_computing_structure_refinement 'SHELXL97 (Sheldrick, 1997a)'
_computing_structure_solution 'SHELXS97 (Sheldrick, 1997a)'
_diffrn_ambient_temperature 294(2)
_diffrn_measured_fraction_theta_full 0.982
_diffrn_measured_fraction_theta_max 0.982
_diffrn_measurement_device_type 'Bruker Apex CCD area-detector'
_diffrn_measurement_method '\f and \w'
_diffrn_radiation_monochromator graphite
_diffrn_radiation_source 'fine-focus sealed tube'
_diffrn_radiation_type MoK\a
_diffrn_radiation_wavelength 0.71073
_diffrn_reflns_av_R_equivalents 0.0138
_diffrn_reflns_av_sigmaI/netI 0.0254
_diffrn_reflns_limit_h_max 13
_diffrn_reflns_limit_h_min -13
_diffrn_reflns_limit_k_max 13
_diffrn_reflns_limit_k_min -13
_diffrn_reflns_limit_l_max 13
_diffrn_reflns_limit_l_min -13
_diffrn_reflns_number 9910
_diffrn_reflns_theta_full 28.30
_diffrn_reflns_theta_max 28.30
_diffrn_reflns_theta_min 2.09
_diffrn_standards_decay_% 0
_exptl_absorpt_coefficient_mu 1.193
_exptl_absorpt_correction_T_max 0.7871
_exptl_absorpt_correction_T_min 0.6594
_exptl_absorpt_correction_type multi-scan
_exptl_absorpt_process_details '(SADABS; Sheldrick, 1996)'
_exptl_crystal_colour Red
_exptl_crystal_density_diffrn 1.485
_exptl_crystal_density_method 'not measured'
_exptl_crystal_description Block
_exptl_crystal_F_000 428
_exptl_crystal_size_max 0.30
_exptl_crystal_size_mid 0.25
_exptl_crystal_size_min 0.20
_refine_diff_density_max 0.407
_refine_diff_density_min -0.406
_refine_ls_extinction_method none
_refine_ls_goodness_of_fit_ref 1.084
_refine_ls_hydrogen_treatment constr
_refine_ls_matrix_type full
_refine_ls_number_parameters 181
_refine_ls_number_reflns 4582
_refine_ls_number_restraints 0
_refine_ls_restrained_S_all 1.084
_refine_ls_R_factor_all 0.0258
_refine_ls_R_factor_gt 0.0236
_refine_ls_shift/su_max <0.001
_refine_ls_shift/su_mean 0.000
_refine_ls_structure_factor_coef Fsqd
_refine_ls_weighting_details 'calc w = 1/[\s^2^(Fo^2^)+(0.0296P)^2^+0.1488P] where P = (Fo^2^+2Fc^2^)/3'
_refine_ls_weighting_scheme calc
_refine_ls_wR_factor_gt 0.0601
_refine_ls_wR_factor_ref 0.0614
_reflns_number_gt 4275
_reflns_number_total 4582
_reflns_threshold_expression I>2\s(I)
_cod_data_source_file fl6028.cif
_cod_data_source_block I
_cod_depositor_comments
;
The following automatic conversions were performed:
'_symmetry_cell_setting' value 'Triclinic' changed to 'triclinic'
according to '/home/saulius/struct/CIF-dictionaries/cif_core.dic'
dictionary named 'cif_core.dic' version 2.4.1 from 2010-06-29.

Automatic conversion script
Id: cif_fix_enum 1527 2010-12-29 10:47:43Z saulius 

The following automatic conversions were performed:

'_symmetry_cell_setting' value 'Triclinic' changed to 'triclinic'
according to /home/saulius/struct/CIF-dictionaries/cif_core.dic
dictionary named 'cif_core.dic' version 2.4.1 from 2010-06-29.

Automatic conversion script
Id: cif_fix_values 1715 2011-07-08 13:25:40Z adriana 
;
_cod_database_code 2201993
_cod_database_fobs_code 2201993

loop_
_symmetry_equiv_pos_as_xyz
'x, y, z'
'-x, -y, -z'

loop_
_atom_site_label
_atom_site_fract_x
_atom_site_fract_y
_atom_site_fract_z
_atom_site_U_iso_or_equiv
_atom_site_adp_type
_atom_site_calc_flag
_atom_site_refinement_flags
_atom_site_occupancy
_atom_site_disorder_assembly
_atom_site_disorder_group
_atom_site_type_symbol
Ru1 0.752790(14) 0.172635(14) 0.478696(13) 0.03634(5) Uani d . 1 . . Ru
S1 0.81680(5) 0.21287(5) 0.29391(5) 0.04438(11) Uani d . 1 . . S
S2 0.52593(5) 0.17057(6) 0.29611(5) 0.04762(11) Uani d . 1 . . S
Cl1 0.68028(6) -0.08310(5) 0.37085(5) 0.05189(12) Uani d . 1 . . Cl
N1 0.5689(2) 0.18975(17) 0.06877(16) 0.0484(4) Uani d . 1 . . N
C1 0.8951(2) 0.1430(2) 0.67694(19) 0.0490(4) Uani d . 1 . . C
C2 0.9824(2) 0.2611(2) 0.65551(19) 0.0446(4) Uani d . 1 . . C
H2A 1.0728 0.2555 0.6401 0.053 Uiso calc R 1 . . H
C3 0.92201(19) 0.37294(19) 0.62462(18) 0.0410(4) Uani d . 1 . . C
H3A 0.9740 0.4431 0.5907 0.049 Uiso calc R 1 . . H
C4 0.7764(2) 0.3711(2) 0.61931(19) 0.0423(4) Uani d . 1 . . C
C5 0.6906(2) 0.2514(2) 0.6438(2) 0.0476(4) Uani d . 1 . . C
H5A 0.5820 0.2372 0.6220 0.057 Uiso calc R 1 . . H
C6 0.7477(2) 0.1401(2) 0.6708(2) 0.0516(5) Uani d . 1 . . C
H6A 0.6775 0.0503 0.6666 0.062 Uiso calc R 1 . . H
C7 0.9535(3) 0.0201(3) 0.7021(3) 0.0694(6) Uani d . 1 . . C
H7A 1.0119 0.0389 0.7990 0.104 Uiso calc R 1 . . H
H7B 1.0179 0.0101 0.6554 0.104 Uiso calc R 1 . . H
H7C 0.8680 -0.0671 0.6678 0.104 Uiso calc R 1 . . H
C8 0.7120(2) 0.4910(2) 0.5918(2) 0.0556(5) Uani d . 1 . . C
H8A 0.5996 0.4500 0.5518 0.067 Uiso calc R 1 . . H
C9 0.7534(3) 0.5619(2) 0.4941(3) 0.0618(6) Uani d . 1 . . C
H9A 0.7202 0.4908 0.4080 0.093 Uiso calc R 1 . . H
H9B 0.8628 0.6074 0.5327 0.093 Uiso calc R 1 . . H
H9C 0.7037 0.6328 0.4793 0.093 Uiso calc R 1 . . H
C10 0.7640(5) 0.6026(3) 0.7305(3) 0.0988(11) Uani d . 1 . . C
H10A 0.7245 0.6798 0.7155 0.148 Uiso calc R 1 . . H
H10B 0.8743 0.6396 0.7753 0.148 Uiso calc R 1 . . H
H10C 0.7258 0.5581 0.7873 0.148 Uiso calc R 1 . . H
C11 0.6282(2) 0.19248(18) 0.19932(18) 0.0414(4) Uani d . 1 . . C
C12 0.4043(3) 0.1692(2) -0.0054(2) 0.0581(5) Uani d . 1 . . C
H12A 0.3495 0.1276 0.0437 0.070 Uiso calc R 1 . . H
H12B 0.3645 0.1013 -0.0959 0.070 Uiso calc R 1 . . H
C13 0.3724(3) 0.3051(3) -0.0214(3) 0.0776(7) Uani d . 1 . . C
H13A 0.2637 0.2846 -0.0703 0.116 Uiso calc R 1 . . H
H13B 0.4240 0.3458 -0.0719 0.116 Uiso calc R 1 . . H
H13D 0.4091 0.3722 0.0678 0.116 Uiso calc R 1 . . H
C14 0.6653(3) 0.2068(2) -0.0061(2) 0.0588(5) Uani d . 1 . . C
H14A 0.6004 0.1635 -0.1038 0.071 Uiso calc R 1 . . H
H14C 0.7373 0.1551 0.0210 0.071 Uiso calc R 1 . . H
C15 0.7546(3) 0.3616(3) 0.0183(3) 0.0799(8) Uani d . 1 . . C
H15D 0.8150 0.3648 -0.0336 0.120 Uiso calc R 1 . . H
H15A 0.8213 0.4049 0.1144 0.120 Uiso calc R 1 . . H
H15B 0.6843 0.4133 -0.0105 0.120 Uiso calc R 1 . . H

loop_
_atom_site_aniso_label
_atom_site_aniso_U_11
_atom_site_aniso_U_22
_atom_site_aniso_U_33
_atom_site_aniso_U_12
_atom_site_aniso_U_13
_atom_site_aniso_U_23
Ru1 0.03198(8) 0.03748(8) 0.03834(9) 0.00802(6) 0.01401(6) 0.01495(6)
S1 0.0413(2) 0.0495(3) 0.0441(2) 0.01220(19) 0.01902(19) 0.0197(2)
S2 0.0357(2) 0.0540(3) 0.0482(3) 0.01190(19) 0.01271(19) 0.0184(2)
Cl1 0.0542(3) 0.0408(2) 0.0537(3) 0.00803(19) 0.0207(2) 0.0128(2)
N1 0.0588(10) 0.0395(8) 0.0387(8) 0.0149(7) 0.0123(7) 0.0129(6)
C1 0.0552(11) 0.0465(10) 0.0400(9) 0.0158(9) 0.0130(8) 0.0176(8)
C2 0.0368(9) 0.0489(10) 0.0425(9) 0.0132(8) 0.0113(7) 0.0141(8)
C3 0.0351(8) 0.0396(9) 0.0446(9) 0.0077(7) 0.0155(7) 0.0129(7)
C4 0.0402(9) 0.0439(9) 0.0439(9) 0.0129(7) 0.0195(8) 0.0129(7)
C5 0.0434(9) 0.0541(11) 0.0483(10) 0.0109(8) 0.0253(8) 0.0165(8)
C6 0.0594(12) 0.0480(10) 0.0454(10) 0.0066(9) 0.0242(9) 0.0200(8)
C7 0.0793(16) 0.0594(13) 0.0668(14) 0.0297(12) 0.0172(12) 0.0332(11)
C8 0.0490(11) 0.0563(12) 0.0737(14) 0.0268(9) 0.0301(10) 0.0261(10)
C9 0.0615(13) 0.0510(12) 0.0781(15) 0.0225(10) 0.0280(12) 0.0287(11)
C10 0.153(3) 0.089(2) 0.105(2) 0.081(2) 0.080(2) 0.0356(18)
C11 0.0461(9) 0.0313(8) 0.0421(9) 0.0111(7) 0.0136(8) 0.0129(7)
C12 0.0606(13) 0.0487(11) 0.0431(10) 0.0127(9) 0.0026(9) 0.0120(8)
C13 0.0777(17) 0.0605(15) 0.0838(18) 0.0330(13) 0.0180(14) 0.0178(13)
C14 0.0801(15) 0.0544(12) 0.0417(10) 0.0221(11) 0.0246(10) 0.0165(9)
C15 0.100(2) 0.0647(15) 0.0863(19) 0.0219(14) 0.0484(17) 0.0366(14)

loop_
_atom_type_symbol
_atom_type_description
_atom_type_scat_dispersion_real
_atom_type_scat_dispersion_imag
_atom_type_scat_source
C C 0.0033 0.0016 'International Tables Vol C Tables 4.2.6.8 and 6.1.1.4'
H H 0.0000 0.0000 'International Tables Vol C Tables 4.2.6.8 and 6.1.1.4'
N N 0.0061 0.0033 'International Tables Vol C Tables 4.2.6.8 and 6.1.1.4'
S S 0.1246 0.1234 'International Tables Vol C Tables 4.2.6.8 and 6.1.1.4'
Cl Cl 0.1484 0.1585 'International Tables Vol C Tables 4.2.6.8 and 6.1.1.4'
Ru Ru -1.2594 0.8363 'International Tables Vol C Tables 4.2.6.8 and 6.1.1.4'

loop_
_geom_angle_atom_site_label_1
_geom_angle_atom_site_label_2
_geom_angle_atom_site_label_3
_geom_angle
_geom_angle_publ_flag
C3 Ru1 C5 67.87(7) ?
C3 Ru1 C4 37.97(6) ?
C5 Ru1 C4 38.10(7) ?
C3 Ru1 C6 79.88(7) ?
C5 Ru1 C6 37.14(8) ?
C4 Ru1 C6 68.22(7) ?
C3 Ru1 C2 38.00(7) ?
C5 Ru1 C2 79.66(7) ?
C4 Ru1 C2 68.60(7) ?
C6 Ru1 C2 66.86(7) ?
C3 Ru1 C1 67.83(7) ?
C5 Ru1 C1 67.69(8) ?
C4 Ru1 C1 81.18(7) ?
C6 Ru1 C1 37.60(8) ?
C2 Ru1 C1 36.78(7) ?
C3 Ru1 S2 120.86(5) yes
C5 Ru1 S2 95.52(5) yes
C4 Ru1 S2 94.66(5) yes
C6 Ru1 S2 120.60(6) yes
C2 Ru1 S2 158.55(5) yes
C1 Ru1 S2 157.66(6) yes
C3 Ru1 S1 93.58(5) yes
C5 Ru1 S1 148.83(5) yes
C4 Ru1 S1 112.81(5) yes
C6 Ru1 S1 167.38(6) yes
C2 Ru1 S1 101.39(5) yes
C1 Ru1 S1 129.86(6) yes
S2 Ru1 S1 72.023(17) yes
C3 Ru1 Cl1 150.38(5) yes
C5 Ru1 Cl1 120.94(5) yes
C4 Ru1 Cl1 159.02(5) yes
C6 Ru1 Cl1 92.64(6) yes
C2 Ru1 Cl1 112.81(5) yes
C1 Ru1 Cl1 88.74(5) yes
S2 Ru1 Cl1 87.695(18) yes
S1 Ru1 Cl1 87.769(18) yes
C11 S1 Ru1 88.63(7) yes
C11 S2 Ru1 88.70(6) yes
C11 N1 C14 120.86(17) yes
C11 N1 C12 120.95(18) yes
C14 N1 C12 118.19(16) ?
C2 C1 C6 118.44(17) ?
C2 C1 C7 120.9(2) ?
C6 C1 C7 120.7(2) ?
C2 C1 Ru1 71.00(10) ?
C6 C1 Ru1 69.99(11) ?
C7 C1 Ru1 129.32(15) ?
C1 C2 C3 120.21(17) ?
C1 C2 Ru1 72.23(11) ?
C3 C2 Ru1 69.02(10) ?
C1 C2 H2A 119.1 ?
C3 C2 H2A 119.1 ?
Ru1 C2 H2A 119.1 ?
C4 C3 C2 121.59(17) ?
C4 C3 Ru1 71.85(10) ?
C2 C3 Ru1 72.98(10) ?
C4 C3 H3A 118.8 ?
C2 C3 H3A 118.8 ?
Ru1 C3 H3A 118.8 ?
C3 C4 C5 117.37(17) ?
C3 C4 C8 122.71(17) ?
C5 C4 C8 119.91(17) ?
C3 C4 Ru1 70.18(10) ?
C5 C4 Ru1 70.91(11) ?
C8 C4 Ru1 130.85(14) ?
C6 C5 C4 121.22(17) ?
C6 C5 Ru1 72.03(11) ?
C4 C5 Ru1 70.99(10) ?
C6 C5 H5A 118.7 ?
C4 C5 H5A 118.7 ?
Ru1 C5 H5A 118.7 ?
C5 C6 C1 121.14(18) ?
C5 C6 Ru1 70.84(11) ?
C1 C6 Ru1 72.41(11) ?
C5 C6 H6A 118.8 ?
C1 C6 H6A 118.8 ?
Ru1 C6 H6A 118.8 ?
C1 C7 H7A 109.5 ?
C1 C7 H7B 109.5 ?
H7A C7 H7B 109.5 ?
C1 C7 H7C 109.5 ?
H7A C7 H7C 109.5 ?
H7B C7 H7C 109.5 ?
C9 C8 C4 115.33(17) ?
C9 C8 C10 110.5(2) ?
C4 C8 C10 107.98(19) ?
C9 C8 H8A 107.6 ?
C4 C8 H8A 107.6 ?
C10 C8 H8A 107.6 ?
C8 C9 H9A 109.5 ?
C8 C9 H9B 109.5 ?
H9A C9 H9B 109.5 ?
C8 C9 H9C 109.5 ?
H9A C9 H9C 109.5 ?
H9B C9 H9C 109.5 ?
C8 C10 H10A 109.5 ?
C8 C10 H10B 109.5 ?
H10A C10 H10B 109.5 ?
C8 C10 H10C 109.5 ?
H10A C10 H10C 109.5 ?
H10B C10 H10C 109.5 ?
N1 C11 S1 124.63(15) ?
N1 C11 S2 124.89(15) ?
S1 C11 S2 110.45(10) ?
N1 C12 C13 113.55(19) ?
N1 C12 H12A 108.9 ?
C13 C12 H12A 108.9 ?
N1 C12 H12B 108.9 ?
C13 C12 H12B 108.9 ?
H12A C12 H12B 107.7 ?
C12 C13 H13A 109.5 ?
C12 C13 H13B 109.5 ?
H13A C13 H13B 109.5 ?
C12 C13 H13D 109.5 ?
H13A C13 H13D 109.5 ?
H13B C13 H13D 109.5 ?
N1 C14 C15 113.92(19) ?
N1 C14 H14A 108.8 ?
C15 C14 H14A 108.8 ?
N1 C14 H14C 108.8 ?
C15 C14 H14C 108.8 ?
H14A C14 H14C 107.7 ?
C14 C15 H15D 109.5 ?
C14 C15 H15A 109.5 ?
H15D C15 H15A 109.5 ?
C14 C15 H15B 109.5 ?
H15D C15 H15B 109.5 ?
H15A C15 H15B 109.5 ?

loop_
_geom_bond_atom_site_label_1
_geom_bond_atom_site_label_2
_geom_bond_site_symmetry_2
_geom_bond_distance
_geom_bond_publ_flag
Ru1 C3 . 2.1638(17) yes
Ru1 C5 . 2.1846(18) yes
Ru1 C4 . 2.1857(18) yes
Ru1 C6 . 2.1999(19) yes
Ru1 C2 . 2.2159(18) yes
Ru1 C1 . 2.2318(18) yes
Ru1 S2 . 2.3925(5) yes
Ru1 S1 . 2.3979(5) yes
Ru1 Cl1 . 2.4272(5) yes
S1 C11 . 1.7122(19) yes
S2 C11 . 1.717(2) yes
N1 C11 . 1.323(2) yes
N1 C14 . 1.467(3) yes
N1 C12 . 1.474(3) yes
C1 C2 . 1.403(3) ?
C1 C6 . 1.428(3) ?
C1 C7 . 1.507(3) ?
C2 C3 . 1.427(2) ?
C2 H2A . 0.9800 ?
C3 C4 . 1.415(2) ?
C3 H3A . 0.9800 ?
C4 C5 . 1.426(3) ?
C4 C8 . 1.515(3) ?
C5 C6 . 1.396(3) ?
C5 H5A . 0.9800 ?
C6 H6A . 0.9800 ?
C7 H7A . 0.9600 ?
C7 H7B . 0.9600 ?
C7 H7C . 0.9600 ?
C8 C9 . 1.507(3) ?
C8 C10 . 1.535(4) ?
C8 H8A . 0.9800 ?
C9 H9A . 0.9600 ?
C9 H9B . 0.9600 ?
C9 H9C . 0.9600 ?
C10 H10A . 0.9600 ?
C10 H10B . 0.9600 ?
C10 H10C . 0.9600 ?
C12 C13 . 1.495(3) ?
C12 H12A . 0.9700 ?
C12 H12B . 0.9700 ?
C13 H13A . 0.9600 ?
C13 H13B . 0.9600 ?
C13 H13D . 0.9600 ?
C14 C15 . 1.514(3) ?
C14 H14A . 0.9700 ?
C14 H14C . 0.9700 ?
C15 H15D . 0.9600 ?
C15 H15A . 0.9600 ?
C15 H15B . 0.9600 ?
